data_1511186
loop_
_publ_author_name
'Rohrer, F.E.'
'Nesper, R.'

_publ_section_title
;
 Sr2 B N2 I: a strontium iodide compound with isolated B N2(3-) units
;
_journal_name_full 'Journal of Solid State Chemistry'
_journal_page_first 187
_journal_page_last 191
_journal_paper_doi 10.1006/jssc.1998.8028
_journal_volume 142
_journal_year 1999
_chemical_formula_sum 'B I N2 Sr2'
_chemical_name_systematic 'Sr2 (B N2) I'
_space_group_IT_number 11
_symmetry_space_group_name_Hall '-P 2yb'
_symmetry_space_group_name_H-M 'P 1 21/m 1'
_cell_angle_alpha 90
_cell_angle_beta 90.87
_cell_angle_gamma 90
_cell_formula_units_Z 4
_cell_length_a 10.284
_cell_length_b 4.224
_cell_length_c 13.246
_cell_volume 575.335
_citation_journal_id_ASTM JSSCBI
_cod_data_source_file boron0-1_291.cif
_cod_data_source_block B1I1N2Sr2
_cod_original_cell_volume 575.3348
_cod_original_formula_sum 'B1 I1 N2 Sr2'
_cod_database_code 1511186

loop_
_symmetry_equiv_pos_as_xyz
x,y,z
-x,y+1/2,-z
-x,-y,-z
x,-y-1/2,z

loop_
_atom_site_label
_atom_site_type_symbol
_atom_site_fract_x
_atom_site_fract_y
_atom_site_fract_z
_atom_site_occupancy
_atom_site_U_iso_or_equiv
Sr3 Sr+2 0.6034 0.25 0.8271 1 0.0
N2 N-3 0.6958 0.25 0.555 1 0.0
B1 B+3 0.5834 0.25 0.6036 1 0.0
N3 N-3 0.2699 0.25 0.2053 1 0.0
Sr1 Sr+2 0.0769 0.25 0.9034 1 0.0
B2 B+3 0.1603 0.25 0.1466 1 0.0
Sr4 Sr+2 0.1934 0.25 0.3842 1 0.0
N1 N-3 0.476 0.25 0.6615 1 0.0
Sr2 Sr+2 0.6496 0.25 0.3695 1 0.0
I2 I-1 0.653 0.25 0.0959 1 0.0
I1 I-1 0.0788 0.25 0.6419 1 0.0
N4 N-3 0.052 0.25 0.0916 1 0.0
